data_7128295
loop_
_publ_author_name
'Fischer, Malte'
'Rei\&s, Fabian'
'Hering-Junghans, Christian'

_publ_section_title
;
 Titanocene pnictinidene complexes.
;
_journal_issue 46
_journal_name_full 'Chemical communications (Cambridge, England)'
_journal_page_first 5626
_journal_page_last 5629
_journal_paper_doi 10.1039/d1cc01305j
_journal_volume 57
_journal_year 2021
_chemical_formula_moiety 'C37 H44 P2 Ti'
_chemical_formula_sum 'C37 H44 P2 Ti'
_chemical_formula_weight 598.56
_space_group_crystal_system monoclinic
_space_group_IT_number 14
_space_group_name_Hall '-P 2ybc'
_space_group_name_H-M_alt 'P 1 21/c 1'
_atom_sites_solution_hydrogens geom
_audit_creation_method SHELXL-2014/7
_audit_update_record
;
2021-02-01 deposited with the CCDC.	2021-05-10 downloaded from the CCDC.
;
_cell_angle_alpha 90
_cell_angle_beta 99.112(2)
_cell_angle_gamma 90
_cell_formula_units_Z 4
_cell_length_a 16.6969(8)
_cell_length_b 10.4621(5)
_cell_length_c 18.3000(8)
_cell_measurement_reflns_used 9962
_cell_measurement_temperature 150(2)
_cell_measurement_theta_max 66.95
_cell_measurement_theta_min 4.88
_cell_volume 3156.4(3)
_computing_cell_refinement 'SAINT (Bruker, 2013)'
_computing_data_collection 'APEX2 (Bruker, 2014)'
_computing_data_reduction 'CELL_NOW (Sheldrick, 2008)'
_computing_molecular_graphics 'ORTEP-3v2.01 (Farrugia, 1997)'
_computing_publication_material 'SHELXL-2014/7 (Sheldrick, 2014)'
_computing_structure_refinement 'SHELXL-2014/7 (Sheldrick, 2014)'
_computing_structure_solution 'SHELXS-97 (Sheldrick, 1997)'
_diffrn_ambient_temperature 150(2)
_diffrn_detector_area_resol_mean 8.3333
_diffrn_measured_fraction_theta_full 1.000
_diffrn_measured_fraction_theta_max 1.000
_diffrn_measurement_device_type 'Bruker APEX-II CCD'
_diffrn_measurement_method '\f and \w scans'
_diffrn_radiation_monochromator multilayer
_diffrn_radiation_source microfocus
_diffrn_radiation_type CuK\a
_diffrn_radiation_wavelength 1.54178
_diffrn_reflns_av_R_equivalents 0.0375
_diffrn_reflns_av_unetI/netI 0.0229
_diffrn_reflns_Laue_measured_fraction_full 1.000
_diffrn_reflns_Laue_measured_fraction_max 1.000
_diffrn_reflns_limit_h_max 19
_diffrn_reflns_limit_h_min -19
_diffrn_reflns_limit_k_max 12
_diffrn_reflns_limit_k_min 0
_diffrn_reflns_limit_l_max 21
_diffrn_reflns_limit_l_min 0
_diffrn_reflns_number 26770
_diffrn_reflns_point_group_measured_fraction_full 1.000
_diffrn_reflns_point_group_measured_fraction_max 1.000
_diffrn_reflns_theta_full 66.498
_diffrn_reflns_theta_max 66.498
_diffrn_reflns_theta_min 2.680
_exptl_absorpt_coefficient_mu 3.424
_exptl_absorpt_correction_T_max 0.796
_exptl_absorpt_correction_T_min 0.482
_exptl_absorpt_correction_type multi-scan
_exptl_absorpt_process_details 'TWINABS (Sheldrick, 2008)'
_exptl_crystal_colour black
_exptl_crystal_density_diffrn 1.260
_exptl_crystal_description block
_exptl_crystal_F_000 1272
_exptl_crystal_size_max 0.250
_exptl_crystal_size_mid 0.180
_exptl_crystal_size_min 0.070
_refine_diff_density_max 0.326
_refine_diff_density_min -0.270
_refine_diff_density_rms 0.045
_refine_ls_extinction_method none
_refine_ls_goodness_of_fit_ref 1.057
_refine_ls_hydrogen_treatment constr
_refine_ls_matrix_type full
_refine_ls_number_parameters 371
_refine_ls_number_reflns 5650
_refine_ls_number_restraints 0
_refine_ls_restrained_S_all 1.057
_refine_ls_R_factor_all 0.0321
_refine_ls_R_factor_gt 0.0311
_refine_ls_shift/su_max 0.001
_refine_ls_shift/su_mean 0.000
_refine_ls_structure_factor_coef Fsqd
_refine_ls_weighting_details 'w=1/[\s^2^(Fo^2^)+(0.0484P)^2^+1.1815P] where P=(Fo^2^+2Fc^2^)/3'
_refine_ls_weighting_scheme calc
_refine_ls_wR_factor_gt 0.0854
_refine_ls_wR_factor_ref 0.0870
_reflns_Friedel_coverage 0.000
_reflns_number_gt 5490
_reflns_number_total 5650
_reflns_threshold_expression 'I > 2\s(I)'
_cod_data_source_file d1cc01305j2.cif
_cod_data_source_block ax1932_Cp2Ti_PTEr_PMe3_cmpd3
_cod_depositor_comments 'Adding full bibliography for 7128295--7128298.cif.'
_cod_original_sg_symbol_H-M 'P 21/c'
_cod_database_code 7128295
_shelx_shelxl_version_number 2014/7
_shelx_space_group_comment
;
The symmetry employed for this shelxl refinement is uniquely defined
by the following loop, which should always be used as a source of
symmetry information in preference to the above space-group names.
They are only intended as comments.
;
_shelx_estimated_absorpt_t_min 0.482
_shelx_estimated_absorpt_t_max 0.796

loop_
_space_group_symop_operation_xyz
'x, y, z'
'-x, y+1/2, -z+1/2'
'-x, -y, -z'
'x, -y-1/2, z-1/2'

loop_
_atom_site_label
_atom_site_type_symbol
_atom_site_fract_x
_atom_site_fract_y
_atom_site_fract_z
_atom_site_U_iso_or_equiv
_atom_site_adp_type
_atom_site_occupancy
_atom_site_site_symmetry_order
_atom_site_calc_flag
_atom_site_refinement_flags_posn
_atom_site_refinement_flags_adp
_atom_site_refinement_flags_occupancy
_atom_site_disorder_assembly
_atom_site_disorder_group
C1 C 0.73900(11) 0.95700(18) 0.19289(9) 0.0232(4) Uani 1 1 d . . . . .
C2 C 0.67075(11) 0.99556(18) 0.22575(10) 0.0246(4) Uani 1 1 d . . . . .
C3 C 0.68103(12) 1.07198(19) 0.28868(10) 0.0288(4) Uani 1 1 d . . . . .
H3 H 0.6352 1.0936 0.3109 0.035 Uiso 1 1 calc R U . . .
C4 C 0.75694(12) 1.11734(19) 0.31966(10) 0.0309(4) Uani 1 1 d . . . . .
H4 H 0.7632 1.1694 0.3627 0.037 Uiso 1 1 calc R U . . .
C5 C 0.82319(12) 1.0856(2) 0.28679(10) 0.0298(4) Uani 1 1 d . . . . .
H5 H 0.8751 1.1181 0.3071 0.036 Uiso 1 1 calc R U . . .
C6 C 0.81577(11) 1.00664(18) 0.22439(10) 0.0244(4) Uani 1 1 d . . . . .
C7 C 0.58513(11) 0.96491(18) 0.19150(10) 0.0247(4) Uani 1 1 d . . . . .
C8 C 0.53730(12) 0.87863(18) 0.22445(10) 0.0270(4) Uani 1 1 d . . . . .
C9 C 0.45739(12) 0.8573(2) 0.19149(11) 0.0296(4) Uani 1 1 d . . . . .
H9 H 0.4253 0.7989 0.2142 0.036 Uiso 1 1 calc R U . . .
C10 C 0.42297(11) 0.9180(2) 0.12692(10) 0.0289(4) Uani 1 1 d . . . . .
C11 C 0.47002(11) 1.00672(19) 0.09621(10) 0.0271(4) Uani 1 1 d . . . . .
H11 H 0.4472 1.0505 0.0523 0.033 Uiso 1 1 calc R U . . .
C12 C 0.54958(11) 1.03294(18) 0.12808(10) 0.0250(4) Uani 1 1 d . . . . .
C13 C 0.56799(13) 0.8105(2) 0.29639(11) 0.0376(5) Uani 1 1 d . . . . .
H13A H 0.5435 0.8490 0.3364 0.056 Uiso 1 1 calc R U . . .
H13B H 0.6271 0.8185 0.3076 0.056 Uiso 1 1 calc R U . . .
H13C H 0.5532 0.7199 0.2917 0.056 Uiso 1 1 calc R U . . .
C14 C 0.33661(12) 0.8916(2) 0.09144(12) 0.0401(5) Uani 1 1 d . . . . .
H14A H 0.3337 0.8077 0.0674 0.060 Uiso 1 1 calc R U . . .
H14B H 0.3188 0.9576 0.0545 0.060 Uiso 1 1 calc R U . . .
H14C H 0.3014 0.8923 0.1295 0.060 Uiso 1 1 calc R U . . .
C15 C 0.59447(12) 1.13805(19) 0.09598(11) 0.0313(4) Uani 1 1 d . . . . .
H15A H 0.5583 1.1792 0.0553 0.047 Uiso 1 1 calc R U . . .
H15B H 0.6415 1.1021 0.0772 0.047 Uiso 1 1 calc R U . . .
H15C H 0.6129 1.2014 0.1344 0.047 Uiso 1 1 calc R U . . .
C16 C 0.89227(11) 0.98531(18) 0.19288(10) 0.0249(4) Uani 1 1 d . . . . .
C17 C 0.90415(11) 1.04910(18) 0.12781(10) 0.0269(4) Uani 1 1 d . . . . .
C18 C 0.97797(12) 1.0359(2) 0.10189(11) 0.0302(4) Uani 1 1 d . . . . .
H18 H 0.9858 1.0795 0.0580 0.036 Uiso 1 1 calc R U . . .
C19 C 1.04025(11) 0.9609(2) 0.13839(11) 0.0314(4) Uani 1 1 d . . . . .
C20 C 1.02800(11) 0.9000(2) 0.20301(11) 0.0303(4) Uani 1 1 d . . . . .
H20 H 1.0700 0.8480 0.2285 0.036 Uiso 1 1 calc R U . . .
C21 C 0.95615(11) 0.91266(19) 0.23174(10) 0.0267(4) Uani 1 1 d . . . . .
C22 C 0.83974(13) 1.1355(2) 0.08745(12) 0.0360(5) Uani 1 1 d . . . . .
H22A H 0.8621 1.1835 0.0494 0.054 Uiso 1 1 calc R U . . .
H22B H 0.8215 1.1952 0.1226 0.054 Uiso 1 1 calc R U . . .
H22C H 0.7937 1.0839 0.0641 0.054 Uiso 1 1 calc R U . . .
C23 C 1.11980(13) 0.9460(3) 0.11003(13) 0.0446(6) Uani 1 1 d . . . . .
H23A H 1.1640 0.9783 0.1471 0.067 Uiso 1 1 calc R U . . .
H23B H 1.1180 0.9945 0.0640 0.067 Uiso 1 1 calc R U . . .
H23C H 1.1291 0.8554 0.1006 0.067 Uiso 1 1 calc R U . . .
C24 C 0.95047(13) 0.8510(2) 0.30534(11) 0.0343(5) Uani 1 1 d . . . . .
H24A H 0.9827 0.7723 0.3105 0.051 Uiso 1 1 calc R U . . .
H24B H 0.8937 0.8306 0.3079 0.051 Uiso 1 1 calc R U . . .
H24C H 0.9713 0.9101 0.3454 0.051 Uiso 1 1 calc R U . . .
C25 C 0.92227(15) 0.6947(3) 0.07528(15) 0.0494(6) Uani 1 1 d . . . . .
H25A H 0.9603 0.6907 0.0397 0.074 Uiso 1 1 calc R U . . .
H25B H 0.9435 0.6444 0.1193 0.074 Uiso 1 1 calc R U . . .
H25C H 0.9155 0.7839 0.0896 0.074 Uiso 1 1 calc R U . . .
C26 C 0.80561(19) 0.7221(3) -0.05297(14) 0.0538(6) Uani 1 1 d . . . . .
H26A H 0.7879 0.8086 -0.0425 0.081 Uiso 1 1 calc R U . . .
H26B H 0.7631 0.6799 -0.0877 0.081 Uiso 1 1 calc R U . . .
H26C H 0.8555 0.7269 -0.0748 0.081 Uiso 1 1 calc R U . . .
C27 C 0.85942(17) 0.4760(2) 0.00087(14) 0.0481(6) Uani 1 1 d . . . . .
H27A H 0.8963 0.4912 -0.0349 0.072 Uiso 1 1 calc R U . . .
H27B H 0.8125 0.4268 -0.0228 0.072 Uiso 1 1 calc R U . . .
H27C H 0.8879 0.4280 0.0432 0.072 Uiso 1 1 calc R U . . .
C28 C 0.81482(14) 0.6287(2) 0.21132(11) 0.0375(5) Uani 1 1 d . . . . .
H28 H 0.8598 0.6842 0.2106 0.045 Uiso 1 1 calc R U . . .
C29 C 0.80788(15) 0.5030(2) 0.18360(12) 0.0421(5) Uani 1 1 d . . . . .
H29 H 0.8473 0.4582 0.1614 0.051 Uiso 1 1 calc R U . . .
C30 C 0.73253(16) 0.4562(2) 0.19463(12) 0.0460(6) Uani 1 1 d . . . . .
H30 H 0.7114 0.3737 0.1811 0.055 Uiso 1 1 calc R U . . .
C31 C 0.69327(15) 0.5523(2) 0.22913(12) 0.0429(5) Uani 1 1 d . . . . .
H31 H 0.6408 0.5462 0.2428 0.051 Uiso 1 1 calc R U . . .
C32 C 0.74445(14) 0.6579(2) 0.23991(10) 0.0354(5) Uani 1 1 d . . . . .
H32 H 0.7334 0.7361 0.2627 0.043 Uiso 1 1 calc R U . . .
C33 C 0.62143(13) 0.6754(2) -0.00350(11) 0.0375(5) Uani 1 1 d . . . . .
H33 H 0.6329 0.7464 -0.0325 0.045 Uiso 1 1 calc R U . . .
C34 C 0.57418(13) 0.6795(3) 0.05304(13) 0.0442(6) Uani 1 1 d . . . . .
H34 H 0.5475 0.7520 0.0692 0.053 Uiso 1 1 calc R U . . .
C35 C 0.57418(15) 0.5533(3) 0.08136(15) 0.0599(8) Uani 1 1 d . . . . .
H35 H 0.5473 0.5259 0.1206 0.072 Uiso 1 1 calc R U . . .
C36 C 0.62058(17) 0.4757(3) 0.04153(15) 0.0549(7) Uani 1 1 d . . . . .
H36 H 0.6305 0.3870 0.0493 0.066 Uiso 1 1 calc R U . . .
C37 C 0.64931(16) 0.5501(2) -0.01083(13) 0.0452(6) Uani 1 1 d . . . . .
H37 H 0.6821 0.5217 -0.0456 0.054 Uiso 1 1 calc R U . . .
P1 P 0.71606(3) 0.86127(4) 0.10769(2) 0.02532(12) Uani 1 1 d . . . . .
P2 P 0.82487(3) 0.63046(5) 0.03315(3) 0.03276(13) Uani 1 1 d . . . . .
Ti1 Ti 0.70889(2) 0.63007(3) 0.11014(2) 0.02535(10) Uani 1 1 d . . . . .

loop_
_atom_site_aniso_label
_atom_site_aniso_U_11
_atom_site_aniso_U_22
_atom_site_aniso_U_33
_atom_site_aniso_U_23
_atom_site_aniso_U_13
_atom_site_aniso_U_12
C1 0.0215(9) 0.0244(9) 0.0231(8) 0.0030(7) 0.0015(7) 0.0002(7)
C2 0.0248(9) 0.0253(9) 0.0234(8) 0.0034(7) 0.0028(7) -0.0005(7)
C3 0.0276(10) 0.0318(10) 0.0277(9) 0.0002(8) 0.0064(7) 0.0041(8)
C4 0.0332(11) 0.0328(11) 0.0258(9) -0.0059(8) 0.0020(8) 0.0013(8)
C5 0.0274(10) 0.0323(11) 0.0283(9) -0.0030(8) 0.0002(8) -0.0033(8)
C6 0.0237(9) 0.0256(9) 0.0231(8) 0.0018(7) 0.0013(7) -0.0002(7)
C7 0.0224(9) 0.0266(9) 0.0253(9) -0.0008(7) 0.0039(7) 0.0022(7)
C8 0.0249(9) 0.0305(10) 0.0266(9) 0.0009(8) 0.0075(7) 0.0026(8)
C9 0.0250(10) 0.0336(10) 0.0324(10) 0.0014(8) 0.0109(8) -0.0034(8)
C10 0.0203(9) 0.0361(11) 0.0307(9) -0.0040(8) 0.0050(7) 0.0004(8)
C11 0.0238(9) 0.0297(10) 0.0270(9) 0.0007(8) 0.0012(7) 0.0044(7)
C12 0.0238(9) 0.0258(9) 0.0260(9) 0.0001(7) 0.0061(7) 0.0025(7)
C13 0.0320(11) 0.0470(13) 0.0344(10) 0.0112(9) 0.0074(9) 0.0008(9)
C14 0.0231(10) 0.0568(14) 0.0398(11) 0.0003(10) 0.0037(8) -0.0051(10)
C15 0.0278(10) 0.0302(10) 0.0345(10) 0.0077(8) 0.0010(8) -0.0014(8)
C16 0.0223(9) 0.0262(9) 0.0251(9) -0.0051(7) 0.0004(7) -0.0042(7)
C17 0.0257(9) 0.0264(9) 0.0281(9) -0.0023(8) 0.0032(7) -0.0042(8)
C18 0.0294(10) 0.0322(10) 0.0297(9) -0.0034(8) 0.0071(8) -0.0071(8)
C19 0.0213(9) 0.0368(11) 0.0356(10) -0.0109(8) 0.0033(8) -0.0062(8)
C20 0.0205(9) 0.0348(11) 0.0329(10) -0.0065(8) -0.0044(7) 0.0002(8)
C21 0.0232(9) 0.0287(10) 0.0262(9) -0.0049(8) -0.0022(7) -0.0026(8)
C22 0.0371(11) 0.0368(11) 0.0351(11) 0.0091(9) 0.0092(9) 0.0055(9)
C23 0.0257(10) 0.0647(16) 0.0444(12) -0.0127(11) 0.0083(9) -0.0031(10)
C24 0.0312(10) 0.0391(12) 0.0303(10) 0.0039(9) -0.0022(8) 0.0006(9)
C25 0.0387(13) 0.0468(14) 0.0664(16) -0.0144(12) 0.0200(12) -0.0034(11)
C26 0.0751(18) 0.0489(14) 0.0434(13) 0.0076(11) 0.0276(13) 0.0085(13)
C27 0.0569(15) 0.0385(13) 0.0475(13) -0.0119(11) 0.0043(11) 0.0086(11)
C28 0.0359(11) 0.0470(13) 0.0254(9) 0.0065(9) -0.0082(8) -0.0053(10)
C29 0.0456(13) 0.0462(13) 0.0300(10) 0.0044(9) -0.0078(9) 0.0141(11)
C30 0.0658(16) 0.0270(11) 0.0384(11) 0.0096(9) -0.0128(11) -0.0068(11)
C31 0.0417(13) 0.0488(14) 0.0369(11) 0.0177(10) 0.0023(9) -0.0060(10)
C32 0.0497(13) 0.0333(11) 0.0217(9) 0.0041(8) 0.0008(9) 0.0017(9)
C33 0.0394(12) 0.0340(11) 0.0324(10) -0.0011(8) -0.0153(9) 0.0009(9)
C34 0.0250(10) 0.0522(14) 0.0486(13) 0.0005(11) -0.0149(9) -0.0045(10)
C35 0.0365(13) 0.083(2) 0.0529(14) 0.0127(15) -0.0144(11) -0.0331(14)
C36 0.0595(16) 0.0368(13) 0.0579(15) -0.0034(11) -0.0229(13) -0.0184(12)
C37 0.0539(14) 0.0357(12) 0.0381(11) -0.0083(10) -0.0173(10) 0.0003(11)
P1 0.0272(2) 0.0262(2) 0.0212(2) -0.00071(18) -0.00065(18) 0.00213(19)
P2 0.0402(3) 0.0273(3) 0.0312(3) -0.0042(2) 0.0069(2) 0.0003(2)
Ti1 0.02570(18) 0.02368(18) 0.02375(17) 0.00158(13) -0.00508(14) -0.00349(13)

loop_
_atom_type_symbol
_atom_type_description
_atom_type_scat_dispersion_real
_atom_type_scat_dispersion_imag
_atom_type_scat_source
C C 0.0181 0.0091 'International Tables Vol C Tables 4.2.6.8 and 6.1.1.4'
H H 0.0000 0.0000 'International Tables Vol C Tables 4.2.6.8 and 6.1.1.4'
P P 0.2955 0.4335 'International Tables Vol C Tables 4.2.6.8 and 6.1.1.4'
Ti Ti 0.2191 1.8069 'International Tables Vol C Tables 4.2.6.8 and 6.1.1.4'

loop_
_geom_angle_atom_site_label_1
_geom_angle_atom_site_label_2
_geom_angle_atom_site_label_3
_geom_angle
_geom_angle_site_symmetry_1
_geom_angle_site_symmetry_3
_geom_angle_publ_flag
C6 C1 C2 117.10(16) . . ?
C6 C1 P1 126.64(14) . . ?
C2 C1 P1 115.92(13) . . ?
C3 C2 C1 120.61(17) . . ?
C3 C2 C7 116.94(16) . . ?
C1 C2 C7 122.29(16) . . ?
C4 C3 C2 121.34(18) . . ?
C4 C3 H3 119.3 . . ?
C2 C3 H3 119.3 . . ?
C5 C4 C3 118.85(17) . . ?
C5 C4 H4 120.6 . . ?
C3 C4 H4 120.6 . . ?
C4 C5 C6 121.62(18) . . ?
C4 C5 H5 119.2 . . ?
C6 C5 H5 119.2 . . ?
C5 C6 C1 120.37(17) . . ?
C5 C6 C16 115.55(16) . . ?
C1 C6 C16 124.02(16) . . ?
C8 C7 C12 118.98(17) . . ?
C8 C7 C2 121.80(16) . . ?
C12 C7 C2 118.98(16) . . ?
C9 C8 C7 119.24(17) . . ?
C9 C8 C13 118.07(17) . . ?
C7 C8 C13 122.65(18) . . ?
C10 C9 C8 122.43(18) . . ?
C10 C9 H9 118.8 . . ?
C8 C9 H9 118.8 . . ?
C9 C10 C11 117.81(18) . . ?
C9 C10 C14 121.49(18) . . ?
C11 C10 C14 120.69(18) . . ?
C10 C11 C12 121.69(18) . . ?
C10 C11 H11 119.2 . . ?
C12 C11 H11 119.2 . . ?
C11 C12 C7 119.68(17) . . ?
C11 C12 C15 118.89(17) . . ?
C7 C12 C15 121.36(17) . . ?
C8 C13 H13A 109.5 . . ?
C8 C13 H13B 109.5 . . ?
H13A C13 H13B 109.5 . . ?
C8 C13 H13C 109.5 . . ?
H13A C13 H13C 109.5 . . ?
H13B C13 H13C 109.5 . . ?
C10 C14 H14A 109.5 . . ?
C10 C14 H14B 109.5 . . ?
H14A C14 H14B 109.5 . . ?
C10 C14 H14C 109.5 . . ?
H14A C14 H14C 109.5 . . ?
H14B C14 H14C 109.5 . . ?
C12 C15 H15A 109.5 . . ?
C12 C15 H15B 109.5 . . ?
H15A C15 H15B 109.5 . . ?
C12 C15 H15C 109.5 . . ?
H15A C15 H15C 109.5 . . ?
H15B C15 H15C 109.5 . . ?
C17 C16 C21 119.14(17) . . ?
C17 C16 C6 119.88(17) . . ?
C21 C16 C6 120.64(16) . . ?
C18 C17 C16 119.43(18) . . ?
C18 C17 C22 119.54(17) . . ?
C16 C17 C22 120.98(17) . . ?
C19 C18 C17 121.83(18) . . ?
C19 C18 H18 119.1 . . ?
C17 C18 H18 119.1 . . ?
C18 C19 C20 118.05(18) . . ?
C18 C19 C23 121.79(19) . . ?
C20 C19 C23 120.2(2) . . ?
C19 C20 C21 122.10(18) . . ?
C19 C20 H20 119.0 . . ?
C21 C20 H20 119.0 . . ?
C20 C21 C16 119.37(18) . . ?
C20 C21 C24 118.46(18) . . ?
C16 C21 C24 122.14(17) . . ?
C17 C22 H22A 109.5 . . ?
C17 C22 H22B 109.5 . . ?
H22A C22 H22B 109.5 . . ?
C17 C22 H22C 109.5 . . ?
H22A C22 H22C 109.5 . . ?
H22B C22 H22C 109.5 . . ?
C19 C23 H23A 109.5 . . ?
C19 C23 H23B 109.5 . . ?
H23A C23 H23B 109.5 . . ?
C19 C23 H23C 109.5 . . ?
H23A C23 H23C 109.5 . . ?
H23B C23 H23C 109.5 . . ?
C21 C24 H24A 109.5 . . ?
C21 C24 H24B 109.5 . . ?
H24A C24 H24B 109.5 . . ?
C21 C24 H24C 109.5 . . ?
H24A C24 H24C 109.5 . . ?
H24B C24 H24C 109.5 . . ?
P2 C25 H25A 109.5 . . ?
P2 C25 H25B 109.5 . . ?
H25A C25 H25B 109.5 . . ?
P2 C25 H25C 109.5 . . ?
H25A C25 H25C 109.5 . . ?
H25B C25 H25C 109.5 . . ?
P2 C26 H26A 109.5 . . ?
P2 C26 H26B 109.5 . . ?
H26A C26 H26B 109.5 . . ?
P2 C26 H26C 109.5 . . ?
H26A C26 H26C 109.5 . . ?
H26B C26 H26C 109.5 . . ?
P2 C27 H27A 109.5 . . ?
P2 C27 H27B 109.5 . . ?
H27A C27 H27B 109.5 . . ?
P2 C27 H27C 109.5 . . ?
H27A C27 H27C 109.5 . . ?
H27B C27 H27C 109.5 . . ?
C32 C28 C29 108.3(2) . . ?
C32 C28 Ti1 73.76(12) . . ?
C29 C28 Ti1 73.32(12) . . ?
C32 C28 H28 125.9 . . ?
C29 C28 H28 125.9 . . ?
Ti1 C28 H28 118.9 . . ?
C30 C29 C28 107.5(2) . . ?
C30 C29 Ti1 73.40(13) . . ?
C28 C29 Ti1 71.94(12) . . ?
C30 C29 H29 126.3 . . ?
C28 C29 H29 126.3 . . ?
Ti1 C29 H29 120.2 . . ?
C29 C30 C31 108.1(2) . . ?
C29 C30 Ti1 72.45(12) . . ?
C31 C30 Ti1 72.78(12) . . ?
C29 C30 H30 125.9 . . ?
C31 C30 H30 125.9 . . ?
Ti1 C30 H30 120.6 . . ?
C32 C31 C30 108.2(2) . . ?
C32 C31 Ti1 72.78(12) . . ?
C30 C31 Ti1 72.91(13) . . ?
C32 C31 H31 125.9 . . ?
C30 C31 H31 125.9 . . ?
Ti1 C31 H31 120.2 . . ?
C31 C32 C28 107.9(2) . . ?
C31 C32 Ti1 73.14(12) . . ?
C28 C32 Ti1 71.91(11) . . ?
C31 C32 H32 126.0 . . ?
C28 C32 H32 126.0 . . ?
Ti1 C32 H32 120.7 . . ?
C34 C33 C37 109.5(2) . . ?
C34 C33 Ti1 72.60(12) . . ?
C37 C33 Ti1 74.45(12) . . ?
C34 C33 H33 125.3 . . ?
C37 C33 H33 125.3 . . ?
Ti1 C33 H33 119.4 . . ?
C33 C34 C35 105.9(2) . . ?
C33 C34 Ti1 73.35(12) . . ?
C35 C34 Ti1 72.07(13) . . ?
C33 C34 H34 127.0 . . ?
C35 C34 H34 127.0 . . ?
Ti1 C34 H34 119.6 . . ?
C36 C35 C34 108.5(2) . . ?
C36 C35 Ti1 74.25(14) . . ?
C34 C35 Ti1 73.17(13) . . ?
C36 C35 H35 125.8 . . ?
C34 C35 H35 125.8 . . ?
Ti1 C35 H35 118.7 . . ?
C37 C36 C35 108.5(2) . . ?
C37 C36 Ti1 74.43(13) . . ?
C35 C36 Ti1 71.55(13) . . ?
C37 C36 H36 125.8 . . ?
C35 C36 H36 125.8 . . ?
Ti1 C36 H36 120.0 . . ?
C36 C37 C33 107.7(2) . . ?
C36 C37 Ti1 72.42(13) . . ?
C33 C37 Ti1 71.65(12) . . ?
C36 C37 H37 126.2 . . ?
C33 C37 H37 126.2 . . ?
Ti1 C37 H37 121.5 . . ?
C1 P1 Ti1 122.12(6) . . ?
C25 P2 C26 101.26(14) . . ?
C25 P2 C27 98.98(12) . . ?
C26 P2 C27 101.79(12) . . ?
C25 P2 Ti1 118.05(8) . . ?
C26 P2 Ti1 115.37(9) . . ?
C27 P2 Ti1 118.40(9) . . ?
C28 Ti1 C29 34.74(8) . . ?
C28 Ti1 C35 138.01(9) . . ?
C29 Ti1 C35 119.27(10) . . ?
C28 Ti1 C32 34.32(8) . . ?
C29 Ti1 C32 57.25(8) . . ?
C35 Ti1 C32 110.03(9) . . ?
C28 Ti1 C31 56.92(8) . . ?
C29 Ti1 C31 57.01(8) . . ?
C35 Ti1 C31 81.34(9) . . ?
C32 Ti1 C31 34.08(8) . . ?
C28 Ti1 C30 57.08(8) . . ?
C29 Ti1 C30 34.16(9) . . ?
C35 Ti1 C30 86.51(9) . . ?
C32 Ti1 C30 56.90(8) . . ?
C31 Ti1 C30 34.31(9) . . ?
C28 Ti1 C34 152.59(9) . . ?
C29 Ti1 C34 153.77(9) . . ?
C35 Ti1 C34 34.76(10) . . ?
C32 Ti1 C34 118.79(9) . . ?
C31 Ti1 C34 104.07(9) . . ?
C30 Ti1 C34 119.94(9) . . ?
C28 Ti1 C33 165.07(8) . . ?
C29 Ti1 C33 151.70(8) . . ?
C35 Ti1 C33 56.37(9) . . ?
C32 Ti1 C33 150.16(8) . . ?
C31 Ti1 C33 136.37(8) . . ?
C30 Ti1 C33 137.08(8) . . ?
C34 Ti1 C33 34.05(8) . . ?
C28 Ti1 C36 136.97(9) . . ?
C29 Ti1 C36 103.58(9) . . ?
C35 Ti1 C36 34.20(11) . . ?
C32 Ti1 C36 129.88(9) . . ?
C31 Ti1 C36 95.81(9) . . ?
C30 Ti1 C36 81.42(8) . . ?
C34 Ti1 C36 57.18(9) . . ?
C33 Ti1 C36 55.89(8) . . ?
C28 Ti1 P1 89.27(6) . . ?
C29 Ti1 P1 122.63(6) . . ?
C35 Ti1 P1 112.50(8) . . ?
C32 Ti1 P1 83.72(5) . . ?
C31 Ti1 P1 111.82(7) . . ?
C30 Ti1 P1 140.50(6) . . ?
C34 Ti1 P1 79.69(6) . . ?
C33 Ti1 P1 79.11(6) . . ?
C36 Ti1 P1 133.59(7) . . ?
C28 Ti1 C37 149.91(9) . . ?
C29 Ti1 C37 118.20(8) . . ?
C35 Ti1 C37 56.12(10) . . ?
C32 Ti1 C37 163.02(8) . . ?
C31 Ti1 C37 128.95(9) . . ?
C30 Ti1 C37 109.32(8) . . ?
C34 Ti1 C37 56.82(9) . . ?
C33 Ti1 C37 33.89(8) . . ?
C36 Ti1 C37 33.14(9) . . ?
P1 Ti1 C37 109.98(6) . . ?
C28 Ti1 P2 83.88(6) . . ?
C29 Ti1 P2 78.06(6) . . ?
C35 Ti1 P2 130.59(8) . . ?
C32 Ti1 P2 117.25(6) . . ?
C31 Ti1 P2 134.78(6) . . ?
C30 Ti1 P2 107.20(7) . . ?
C34 Ti1 P2 120.04(6) . . ?
C33 Ti1 P2 86.12(6) . . ?
C36 Ti1 P2 99.68(8) . . ?
P1 Ti1 P2 86.823(19) . . ?
C37 Ti1 P2 74.70(7) . . ?

loop_
_geom_bond_atom_site_label_1
_geom_bond_atom_site_label_2
_geom_bond_distance
_geom_bond_site_symmetry_2
_geom_bond_publ_flag
C1 C6 1.418(3) . ?
C1 C2 1.428(3) . ?
C1 P1 1.8417(18) . ?
C2 C3 1.390(3) . ?
C2 C7 1.502(3) . ?
C3 C4 1.388(3) . ?
C3 H3 0.9500 . ?
C4 C5 1.381(3) . ?
C4 H4 0.9500 . ?
C5 C6 1.399(3) . ?
C5 H5 0.9500 . ?
C6 C16 1.499(3) . ?
C7 C8 1.403(3) . ?
C7 C12 1.410(3) . ?
C8 C9 1.392(3) . ?
C8 C13 1.513(3) . ?
C9 C10 1.384(3) . ?
C9 H9 0.9500 . ?
C10 C11 1.391(3) . ?
C10 C14 1.510(3) . ?
C11 C12 1.391(3) . ?
C11 H11 0.9500 . ?
C12 C15 1.502(3) . ?
C13 H13A 0.9800 . ?
C13 H13B 0.9800 . ?
C13 H13C 0.9800 . ?
C14 H14A 0.9800 . ?
C14 H14B 0.9800 . ?
C14 H14C 0.9800 . ?
C15 H15A 0.9800 . ?
C15 H15B 0.9800 . ?
C15 H15C 0.9800 . ?
C16 C17 1.406(3) . ?
C16 C21 1.407(3) . ?
C17 C18 1.396(3) . ?
C17 C22 1.506(3) . ?
C18 C19 1.387(3) . ?
C18 H18 0.9500 . ?
C19 C20 1.387(3) . ?
C19 C23 1.509(3) . ?
C20 C21 1.390(3) . ?
C20 H20 0.9500 . ?
C21 C24 1.510(3) . ?
C22 H22A 0.9800 . ?
C22 H22B 0.9800 . ?
C22 H22C 0.9800 . ?
C23 H23A 0.9800 . ?
C23 H23B 0.9800 . ?
C23 H23C 0.9800 . ?
C24 H24A 0.9800 . ?
C24 H24B 0.9800 . ?
C24 H24C 0.9800 . ?
C25 P2 1.815(3) . ?
C25 H25A 0.9800 . ?
C25 H25B 0.9800 . ?
C25 H25C 0.9800 . ?
C26 P2 1.829(2) . ?
C26 H26A 0.9800 . ?
C26 H26B 0.9800 . ?
C26 H26C 0.9800 . ?
C27 P2 1.844(2) . ?
C27 H27A 0.9800 . ?
C27 H27B 0.9800 . ?
C27 H27C 0.9800 . ?
C28 C32 1.394(3) . ?
C28 C29 1.408(3) . ?
C28 Ti1 2.349(2) . ?
C28 H28 0.9500 . ?
C29 C30 1.394(4) . ?
C29 Ti1 2.367(2) . ?
C29 H29 0.9500 . ?
C30 C31 1.403(4) . ?
C30 Ti1 2.379(2) . ?
C30 H30 0.9500 . ?
C31 C32 1.392(3) . ?
C31 Ti1 2.378(2) . ?
C31 H31 0.9500 . ?
C32 Ti1 2.3729(19) . ?
C32 H32 0.9500 . ?
C33 C34 1.398(3) . ?
C33 C37 1.405(3) . ?
C33 Ti1 2.3917(19) . ?
C33 H33 0.9500 . ?
C34 C35 1.419(4) . ?
C34 Ti1 2.382(2) . ?
C34 H34 0.9500 . ?
C35 C36 1.403(4) . ?
C35 Ti1 2.368(2) . ?
C35 H35 0.9500 . ?
C36 C37 1.378(4) . ?
C36 Ti1 2.402(2) . ?
C36 H36 0.9500 . ?
C37 Ti1 2.428(2) . ?
C37 H37 0.9500 . ?
P1 Ti1 2.4225(6) . ?
P2 Ti1 2.5688(6) . ?

loop_
_geom_torsion_atom_site_label_1
_geom_torsion_atom_site_label_2
_geom_torsion_atom_site_label_3
_geom_torsion_atom_site_label_4
_geom_torsion
_geom_torsion_site_symmetry_1
_geom_torsion_site_symmetry_2
_geom_torsion_site_symmetry_3
_geom_torsion_site_symmetry_4
_geom_torsion_publ_flag
C6 C1 C2 C3 -3.9(3) . . . . ?
P1 C1 C2 C3 -177.66(14) . . . . ?
C6 C1 C2 C7 171.29(17) . . . . ?
P1 C1 C2 C7 -2.5(2) . . . . ?
C1 C2 C3 C4 2.7(3) . . . . ?
C7 C2 C3 C4 -172.79(17) . . . . ?
C2 C3 C4 C5 0.1(3) . . . . ?
C3 C4 C5 C6 -1.5(3) . . . . ?
C4 C5 C6 C1 0.2(3) . . . . ?
C4 C5 C6 C16 177.39(18) . . . . ?
C2 C1 C6 C5 2.5(3) . . . . ?
P1 C1 C6 C5 175.52(14) . . . . ?
C2 C1 C6 C16 -174.46(17) . . . . ?
P1 C1 C6 C16 -1.5(3) . . . . ?
C3 C2 C7 C8 -73.1(2) . . . . ?
C1 C2 C7 C8 111.6(2) . . . . ?
C3 C2 C7 C12 101.3(2) . . . . ?
C1 C2 C7 C12 -74.1(2) . . . . ?
C12 C7 C8 C9 3.4(3) . . . . ?
C2 C7 C8 C9 177.80(17) . . . . ?
C12 C7 C8 C13 -174.32(18) . . . . ?
C2 C7 C8 C13 0.0(3) . . . . ?
C7 C8 C9 C10 0.1(3) . . . . ?
C13 C8 C9 C10 178.00(19) . . . . ?
C8 C9 C10 C11 -2.4(3) . . . . ?
C8 C9 C10 C14 178.90(19) . . . . ?
C9 C10 C11 C12 1.0(3) . . . . ?
C14 C10 C11 C12 179.76(18) . . . . ?
C10 C11 C12 C7 2.5(3) . . . . ?
C10 C11 C12 C15 -174.61(18) . . . . ?
C8 C7 C12 C11 -4.7(3) . . . . ?
C2 C7 C12 C11 -179.25(17) . . . . ?
C8 C7 C12 C15 172.31(17) . . . . ?
C2 C7 C12 C15 -2.2(3) . . . . ?
C5 C6 C16 C17 -104.1(2) . . . . ?
C1 C6 C16 C17 73.1(2) . . . . ?
C5 C6 C16 C21 69.2(2) . . . . ?
C1 C6 C16 C21 -113.7(2) . . . . ?
C21 C16 C17 C18 2.0(3) . . . . ?
C6 C16 C17 C18 175.35(17) . . . . ?
C21 C16 C17 C22 -175.55(18) . . . . ?
C6 C16 C17 C22 -2.2(3) . . . . ?
C16 C17 C18 C19 0.3(3) . . . . ?
C22 C17 C18 C19 177.83(19) . . . . ?
C17 C18 C19 C20 -1.1(3) . . . . ?
C17 C18 C19 C23 179.56(19) . . . . ?
C18 C19 C20 C21 -0.3(3) . . . . ?
C23 C19 C20 C21 179.02(19) . . . . ?
C19 C20 C21 C16 2.6(3) . . . . ?
C19 C20 C21 C24 -175.46(18) . . . . ?
C17 C16 C21 C20 -3.4(3) . . . . ?
C6 C16 C21 C20 -176.68(17) . . . . ?
C17 C16 C21 C24 174.60(18) . . . . ?
C6 C16 C21 C24 1.3(3) . . . . ?
C32 C28 C29 C30 0.7(2) . . . . ?
Ti1 C28 C29 C30 -65.31(15) . . . . ?
C32 C28 C29 Ti1 66.02(14) . . . . ?
C28 C29 C30 C31 -0.2(2) . . . . ?
Ti1 C29 C30 C31 -64.52(15) . . . . ?
C28 C29 C30 Ti1 64.35(14) . . . . ?
C29 C30 C31 C32 -0.4(2) . . . . ?
Ti1 C30 C31 C32 -64.72(15) . . . . ?
C29 C30 C31 Ti1 64.31(15) . . . . ?
C30 C31 C32 C28 0.9(2) . . . . ?
Ti1 C31 C32 C28 -63.95(14) . . . . ?
C30 C31 C32 Ti1 64.81(15) . . . . ?
C29 C28 C32 C31 -1.0(2) . . . . ?
Ti1 C28 C32 C31 64.76(14) . . . . ?
C29 C28 C32 Ti1 -65.72(14) . . . . ?
C37 C33 C34 C35 0.7(2) . . . . ?
Ti1 C33 C34 C35 -65.20(15) . . . . ?
C37 C33 C34 Ti1 65.86(15) . . . . ?
C33 C34 C35 C36 -0.3(2) . . . . ?
Ti1 C34 C35 C36 -66.43(16) . . . . ?
C33 C34 C35 Ti1 66.08(14) . . . . ?
C34 C35 C36 C37 -0.1(3) . . . . ?
Ti1 C35 C36 C37 -65.82(17) . . . . ?
C34 C35 C36 Ti1 65.71(16) . . . . ?
C35 C36 C37 C33 0.5(3) . . . . ?
Ti1 C36 C37 C33 -63.43(15) . . . . ?
C35 C36 C37 Ti1 63.94(16) . . . . ?
C34 C33 C37 C36 -0.7(2) . . . . ?
Ti1 C33 C37 C36 63.93(16) . . . . ?
C34 C33 C37 Ti1 -64.67(15) . . . . ?
C6 C1 P1 Ti1 97.18(16) . . . . ?
C2 C1 P1 Ti1 -89.76(14) . . . . ?
